data_7015033
loop_
_publ_author_name
'Geiger, Robert A.'
'Chattopadhyay, Swarup'
'Day, Victor W.'
'Jackson, Timothy A.'

_publ_section_title
;
 Nucleophilic reactivity of a series of peroxomanganese(iii) complexes
 supported by tetradentate aminopyridyl ligands.
;
_journal_issue 8
_journal_name_full 'Dalton transactions (Cambridge, England : 2003)'
_journal_page_first 1707
_journal_page_last 1715
_journal_paper_doi 10.1039/c0dt01570a
_journal_volume 40
_journal_year 2011
_chemical_formula_sum 'C18 H24 Cl2 Mn N4 O8'
_chemical_formula_weight 550.25
_chemical_name_systematic
;
?
;
_space_group_IT_number 14
_symmetry_cell_setting monoclinic
_symmetry_space_group_name_Hall '-P 2ybc'
_symmetry_space_group_name_H-M 'P 1 21/c 1'
_atom_sites_solution_hydrogens geom
_atom_sites_solution_primary direct
_atom_sites_solution_secondary difmap
_audit_creation_method SHELXTL
_cell_angle_alpha 90.00
_cell_angle_beta 95.5470(10)
_cell_angle_gamma 90.00
_cell_formula_units_Z 4
_cell_length_a 14.7305(17)
_cell_length_b 17.692(2)
_cell_length_c 8.7518(10)
_cell_measurement_reflns_used 6611
_cell_measurement_temperature 173(2)
_cell_measurement_theta_max 29.21
_cell_measurement_theta_min 3.97
_cell_volume 2270.1(4)
_computing_cell_refinement 'Bruker SAINT'
_computing_data_collection 'Bruker SMART'
_computing_data_reduction 'Bruker SAINT'
_computing_molecular_graphics 'Bruker SHELXTL'
_computing_publication_material 'Bruker SHELXTL'
_computing_structure_refinement 'Bruker SHELXTL (Sheldrick, 2008)'
_computing_structure_solution 'Bruker SHELXTL (Sheldrick, 2008)'
_diffrn_ambient_temperature 173(2)
_diffrn_measured_fraction_theta_full 0.997
_diffrn_measured_fraction_theta_max 0.997
_diffrn_measurement_device_type 'Bruker APEX-II CCD'
_diffrn_measurement_method '\f and \w scans'
_diffrn_radiation_monochromator graphite
_diffrn_radiation_source 'fine-focus sealed tube'
_diffrn_radiation_type MoK\a
_diffrn_radiation_wavelength 0.71073
_diffrn_reflns_av_R_equivalents 0.0359
_diffrn_reflns_av_sigmaI/netI 0.0257
_diffrn_reflns_limit_h_max 20
_diffrn_reflns_limit_h_min 0
_diffrn_reflns_limit_k_max 0
_diffrn_reflns_limit_k_min -24
_diffrn_reflns_limit_l_max 12
_diffrn_reflns_limit_l_min -12
_diffrn_reflns_number 18486
_diffrn_reflns_theta_full 29.57
_diffrn_reflns_theta_max 29.57
_diffrn_reflns_theta_min 3.97
_diffrn_standards_decay_% 0.00
_diffrn_standards_number 0
_exptl_absorpt_coefficient_mu 0.870
_exptl_absorpt_correction_T_max 1.000
_exptl_absorpt_correction_T_min 0.961
_exptl_absorpt_correction_type multi-scan
_exptl_crystal_colour colourless
_exptl_crystal_density_diffrn 1.610
_exptl_crystal_density_method 'not measured'
_exptl_crystal_description irregular
_exptl_crystal_F_000 1132
_exptl_crystal_size_max 0.27
_exptl_crystal_size_mid 0.24
_exptl_crystal_size_min 0.22
_refine_diff_density_max 0.448
_refine_diff_density_min -0.355
_refine_diff_density_rms 0.070
_refine_ls_extinction_method none
_refine_ls_goodness_of_fit_ref 1.057
_refine_ls_hydrogen_treatment noref
_refine_ls_matrix_type full
_refine_ls_number_parameters 298
_refine_ls_number_reflns 6352
_refine_ls_number_restraints 0
_refine_ls_restrained_S_all 1.057
_refine_ls_R_factor_all 0.0434
_refine_ls_R_factor_gt 0.0369
_refine_ls_shift/su_max 0.001
_refine_ls_shift/su_mean 0.000
_refine_ls_structure_factor_coef Fsqd
_refine_ls_weighting_details 'calc w=1/[\s^2^(Fo^2^)+(0.0498P)^2^+0.9315P] where P=(Fo^2^+2Fc^2^)/3'
_refine_ls_weighting_scheme calc
_refine_ls_wR_factor_gt 0.0919
_refine_ls_wR_factor_ref 0.0948
_reflns_number_gt 5524
_reflns_number_total 6352
_reflns_threshold_expression >2sigma(I)
_cod_data_source_file C0DT01570A.TXT
_cod_data_source_block Mn_L8py2H_ClO42
_cod_depositor_comments
;
The following automatic conversions were performed:
'_symmetry_cell_setting' value 'Monoclinic' changed to 'monoclinic'
according to '/home/saulius/struct/CIF-dictionaries/cif_core.dic'
dictionary named 'cif_core.dic' version 2.4.1 from 2010-06-29.

Automatic conversion script
Id: cif_fix_enum 1555 2011-01-17 13:19:09Z saulius 
;
_cod_original_cell_volume 2270.1(5)
_cod_original_sg_symbol_H-M P2(1)/c
_cod_database_code 7015033

loop_
_symmetry_equiv_pos_as_xyz
'x, y, z'
'-x, y+1/2, -z+1/2'
'-x, -y, -z'
'x, -y-1/2, z-1/2'

loop_
_atom_site_label
_atom_site_type_symbol
_atom_site_fract_x
_atom_site_fract_y
_atom_site_fract_z
_atom_site_U_iso_or_equiv
_atom_site_adp_type
_atom_site_occupancy
_atom_site_symmetry_multiplicity
_atom_site_calc_flag
_atom_site_refinement_flags
_atom_site_disorder_assembly
_atom_site_disorder_group
Mn Mn 0.256656(15) 0.491894(13) 0.08288(3) 0.01979(7) Uani 1 1 d . . .
N1 N 0.16704(9) 0.58328(7) 0.16746(16) 0.0237(3) Uani 1 1 d . . .
N2 N 0.23893(9) 0.58232(8) -0.10971(15) 0.0244(3) Uani 1 1 d . . .
N3 N 0.24795(9) 0.41878(8) -0.13427(15) 0.0233(3) Uani 1 1 d . . .
N4 N 0.34979(9) 0.39310(7) 0.13803(15) 0.0230(3) Uani 1 1 d . . .
C1 C 0.11431(11) 0.57740(10) 0.28380(19) 0.0279(3) Uani 1 1 d . . .
H1 H 0.1132 0.5306 0.3369 0.033 Uiso 1 1 calc R . .
C2 C 0.06162(12) 0.63619(11) 0.3297(2) 0.0321(4) Uani 1 1 d . . .
H2 H 0.0253 0.6300 0.4129 0.039 Uiso 1 1 calc R . .
C3 C 0.06280(13) 0.70419(11) 0.2521(2) 0.0364(4) Uani 1 1 d . . .
H3 H 0.0266 0.7455 0.2800 0.044 Uiso 1 1 calc R . .
C4 C 0.11742(13) 0.71108(10) 0.1333(2) 0.0332(4) Uani 1 1 d . . .
H4 H 0.1194 0.7573 0.0786 0.040 Uiso 1 1 calc R . .
C5 C 0.16947(11) 0.64997(9) 0.09450(18) 0.0249(3) Uani 1 1 d . . .
C6 C 0.23406(12) 0.65522(9) -0.0283(2) 0.0278(3) Uani 1 1 d . . .
H6A H 0.2131 0.6952 -0.1025 0.033 Uiso 1 1 calc R . .
H6B H 0.2956 0.6692 0.0189 0.033 Uiso 1 1 calc R . .
C7 C 0.15017(12) 0.57134(10) -0.20447(19) 0.0292(3) Uani 1 1 d . . .
H7A H 0.1375 0.6168 -0.2689 0.035 Uiso 1 1 calc R . .
H7B H 0.1013 0.5673 -0.1348 0.035 Uiso 1 1 calc R . .
C8 C 0.14561(13) 0.50228(10) -0.3085(2) 0.0309(4) Uani 1 1 d . . .
H8A H 0.0856 0.5021 -0.3701 0.037 Uiso 1 1 calc R . .
H8B H 0.1930 0.5074 -0.3806 0.037 Uiso 1 1 calc R . .
C9 C 0.15840(12) 0.42667(10) -0.22776(19) 0.0289(3) Uani 1 1 d . . .
H9A H 0.1090 0.4198 -0.1600 0.035 Uiso 1 1 calc R . .
H9B H 0.1526 0.3860 -0.3057 0.035 Uiso 1 1 calc R . .
C11 C 0.41724(11) 0.38721(9) 0.25231(19) 0.0263(3) Uani 1 1 d . . .
H11 H 0.4307 0.4298 0.3168 0.032 Uiso 1 1 calc R . .
C12 C 0.46788(11) 0.32223(10) 0.2803(2) 0.0292(3) Uani 1 1 d . . .
H12 H 0.5164 0.3207 0.3600 0.035 Uiso 1 1 calc R . .
C13 C 0.44667(13) 0.25930(10) 0.1901(2) 0.0328(4) Uani 1 1 d . . .
H13 H 0.4799 0.2136 0.2075 0.039 Uiso 1 1 calc R . .
C14 C 0.37625(12) 0.26407(9) 0.0742(2) 0.0301(3) Uani 1 1 d . . .
H14 H 0.3595 0.2212 0.0123 0.036 Uiso 1 1 calc R . .
C15 C 0.33035(11) 0.33187(9) 0.04904(18) 0.0239(3) Uani 1 1 d . . .
C16 C 0.25486(11) 0.33996(9) -0.07813(19) 0.0263(3) Uani 1 1 d . . .
H16A H 0.2666 0.3059 -0.1639 0.032 Uiso 1 1 calc R . .
H16B H 0.1963 0.3248 -0.0403 0.032 Uiso 1 1 calc R . .
C17 C 0.32600(11) 0.43523(10) -0.22826(19) 0.0276(3) Uani 1 1 d . . .
H17A H 0.3028 0.4351 -0.3383 0.033 Uiso 1 1 calc R . .
H17B H 0.3715 0.3941 -0.2120 0.033 Uiso 1 1 calc R . .
C18 C 0.37326(12) 0.51037(10) -0.1903(2) 0.0301(4) Uani 1 1 d . . .
H18A H 0.4011 0.5076 -0.0828 0.036 Uiso 1 1 calc R . .
H18B H 0.4238 0.5153 -0.2564 0.036 Uiso 1 1 calc R . .
C19 C 0.31715(12) 0.58255(10) -0.2067(2) 0.0299(3) Uani 1 1 d . . .
H19A H 0.3571 0.6262 -0.1774 0.036 Uiso 1 1 calc R . .
H19B H 0.2934 0.5890 -0.3156 0.036 Uiso 1 1 calc R . .
Cl1 Cl 0.37859(3) 0.58734(2) 0.34397(4) 0.02718(9) Uani 1 1 d . . .
O11 O 0.37445(8) 0.56482(7) 0.18177(13) 0.0294(3) Uani 1 1 d . . .
O12 O 0.47162(9) 0.58207(9) 0.40751(17) 0.0426(3) Uani 1 1 d . . .
O13 O 0.34605(11) 0.66291(8) 0.3533(2) 0.0481(4) Uani 1 1 d . . .
O14 O 0.32228(10) 0.53598(9) 0.41885(16) 0.0436(3) Uani 1 1 d . . .
Cl2 Cl 0.13593(3) 0.36466(2) 0.28204(5) 0.02681(9) Uani 1 1 d . . .
O21 O 0.14397(8) 0.41997(7) 0.15911(15) 0.0305(3) Uani 1 1 d . . .
O22 O 0.05310(10) 0.37960(9) 0.34912(18) 0.0467(4) Uani 1 1 d . . .
O23 O 0.13381(11) 0.29121(8) 0.21621(19) 0.0460(4) Uani 1 1 d . . .
O24 O 0.21235(11) 0.37189(12) 0.39348(18) 0.0566(4) Uani 1 1 d . . .

loop_
_atom_site_aniso_label
_atom_site_aniso_U_11
_atom_site_aniso_U_22
_atom_site_aniso_U_33
_atom_site_aniso_U_23
_atom_site_aniso_U_13
_atom_site_aniso_U_12
Mn 0.02155(12) 0.02011(12) 0.01813(12) -0.00057(8) 0.00405(8) -0.00012(8)
N1 0.0253(6) 0.0231(6) 0.0232(6) -0.0006(5) 0.0054(5) 0.0007(5)
N2 0.0281(7) 0.0252(6) 0.0205(6) 0.0002(5) 0.0057(5) -0.0020(5)
N3 0.0233(6) 0.0268(7) 0.0203(6) -0.0018(5) 0.0047(5) -0.0032(5)
N4 0.0233(6) 0.0227(6) 0.0234(6) -0.0024(5) 0.0046(5) -0.0007(5)
C1 0.0286(8) 0.0299(8) 0.0261(8) -0.0036(6) 0.0079(6) -0.0022(6)
C2 0.0268(8) 0.0393(9) 0.0311(9) -0.0115(7) 0.0078(7) 0.0001(7)
C3 0.0357(9) 0.0375(10) 0.0353(9) -0.0109(7) -0.0001(8) 0.0129(8)
C4 0.0434(10) 0.0263(8) 0.0289(8) -0.0013(6) -0.0022(7) 0.0086(7)
C5 0.0282(7) 0.0242(7) 0.0216(7) -0.0019(5) -0.0009(6) 0.0020(6)
C6 0.0363(8) 0.0221(7) 0.0254(8) 0.0029(6) 0.0046(7) -0.0005(6)
C7 0.0311(8) 0.0337(9) 0.0221(7) 0.0020(6) -0.0006(6) 0.0020(7)
C8 0.0336(9) 0.0373(9) 0.0208(7) 0.0001(6) -0.0020(7) -0.0024(7)
C9 0.0283(8) 0.0351(9) 0.0227(7) -0.0031(6) -0.0004(6) -0.0045(7)
C11 0.0254(7) 0.0263(8) 0.0274(8) -0.0016(6) 0.0036(6) -0.0014(6)
C12 0.0262(7) 0.0296(8) 0.0320(8) 0.0033(7) 0.0041(7) 0.0015(6)
C13 0.0363(9) 0.0251(8) 0.0386(9) 0.0037(7) 0.0111(7) 0.0073(7)
C14 0.0374(9) 0.0218(7) 0.0324(9) -0.0032(6) 0.0113(7) -0.0002(7)
C15 0.0268(7) 0.0226(7) 0.0235(7) -0.0026(6) 0.0083(6) -0.0033(6)
C16 0.0309(8) 0.0234(7) 0.0251(8) -0.0052(6) 0.0051(6) -0.0048(6)
C17 0.0291(8) 0.0323(8) 0.0227(7) -0.0044(6) 0.0095(6) -0.0025(6)
C18 0.0284(8) 0.0349(9) 0.0288(8) -0.0030(7) 0.0126(7) -0.0057(7)
C19 0.0352(9) 0.0314(8) 0.0249(8) 0.0015(6) 0.0118(7) -0.0069(7)
Cl1 0.02995(19) 0.02641(19) 0.02456(18) -0.00582(14) -0.00053(14) -0.00228(15)
O11 0.0312(6) 0.0358(6) 0.0213(5) -0.0031(5) 0.0031(5) -0.0041(5)
O12 0.0337(7) 0.0496(8) 0.0415(8) -0.0111(6) -0.0115(6) 0.0013(6)
O13 0.0500(8) 0.0305(7) 0.0618(10) -0.0174(7) -0.0040(7) 0.0057(6)
O14 0.0482(8) 0.0495(8) 0.0351(7) 0.0062(6) 0.0145(6) -0.0038(7)
Cl2 0.02550(18) 0.02745(19) 0.02859(19) 0.00369(14) 0.00831(15) -0.00227(14)
O21 0.0336(6) 0.0258(6) 0.0339(6) 0.0071(5) 0.0121(5) -0.0010(5)
O22 0.0391(7) 0.0529(9) 0.0526(9) 0.0112(7) 0.0279(7) 0.0062(6)
O23 0.0595(9) 0.0248(7) 0.0562(9) 0.0018(6) 0.0187(8) -0.0036(6)
O24 0.0432(8) 0.0896(13) 0.0354(8) 0.0080(8) -0.0040(7) -0.0151(9)

loop_
_atom_type_symbol
_atom_type_description
_atom_type_scat_dispersion_real
_atom_type_scat_dispersion_imag
_atom_type_scat_source
C C 0.0033 0.0016 'International Tables Vol C Tables 4.2.6.8 and 6.1.1.4'
H H 0.0000 0.0000 'International Tables Vol C Tables 4.2.6.8 and 6.1.1.4'
N N 0.0061 0.0033 'International Tables Vol C Tables 4.2.6.8 and 6.1.1.4'
O O 0.0106 0.0060 'International Tables Vol C Tables 4.2.6.8 and 6.1.1.4'
Cl Cl 0.1484 0.1585 'International Tables Vol C Tables 4.2.6.8 and 6.1.1.4'
Mn Mn 0.3368 0.7283 'International Tables Vol C Tables 4.2.6.8 and 6.1.1.4'

loop_
_geom_angle_atom_site_label_1
_geom_angle_atom_site_label_2
_geom_angle_atom_site_label_3
_geom_angle
_geom_angle_site_symmetry_1
_geom_angle_site_symmetry_3
_geom_angle_publ_flag
O21 Mn N4 87.07(5) . . ?
O21 Mn N1 80.54(5) . . ?
N4 Mn N1 148.40(5) . . ?
O21 Mn O11 140.41(5) . . ?
N4 Mn O11 86.08(5) . . ?
N1 Mn O11 85.26(5) . . ?
O21 Mn N3 86.72(5) . . ?
N4 Mn N3 73.92(5) . . ?
N1 Mn N3 133.52(5) . . ?
O11 Mn N3 128.13(5) . . ?
O21 Mn N2 124.93(5) . . ?
N4 Mn N2 135.75(5) . . ?
N1 Mn N2 73.50(5) . . ?
O11 Mn N2 85.02(5) . . ?
N3 Mn N2 78.08(5) . . ?
C1 N1 C5 118.18(14) . . ?
C1 N1 Mn 126.35(11) . . ?
C5 N1 Mn 115.46(10) . . ?
C6 N2 C7 107.50(13) . . ?
C6 N2 C19 110.31(13) . . ?
C7 N2 C19 111.52(13) . . ?
C6 N2 Mn 104.98(9) . . ?
C7 N2 Mn 110.19(10) . . ?
C19 N2 Mn 112.05(10) . . ?
C16 N3 C9 107.44(12) . . ?
C16 N3 C17 109.41(13) . . ?
C9 N3 C17 111.36(13) . . ?
C16 N3 Mn 105.08(9) . . ?
C9 N3 Mn 112.21(10) . . ?
C17 N3 Mn 111.06(9) . . ?
C11 N4 C15 117.90(14) . . ?
C11 N4 Mn 127.78(11) . . ?
C15 N4 Mn 114.20(11) . . ?
N1 C1 C2 123.03(17) . . ?
N1 C1 H1 118.5 . . ?
C2 C1 H1 118.5 . . ?
C1 C2 C3 118.57(17) . . ?
C1 C2 H2 120.7 . . ?
C3 C2 H2 120.7 . . ?
C4 C3 C2 118.88(16) . . ?
C4 C3 H3 120.6 . . ?
C2 C3 H3 120.6 . . ?
C3 C4 C5 119.48(17) . . ?
C3 C4 H4 120.3 . . ?
C5 C4 H4 120.3 . . ?
N1 C5 C4 121.84(16) . . ?
N1 C5 C6 116.18(14) . . ?
C4 C5 C6 121.96(15) . . ?
N2 C6 C5 110.71(13) . . ?
N2 C6 H6A 109.5 . . ?
C5 C6 H6A 109.5 . . ?
N2 C6 H6B 109.5 . . ?
C5 C6 H6B 109.5 . . ?
H6A C6 H6B 108.1 . . ?
N2 C7 C8 115.01(14) . . ?
N2 C7 H7A 108.5 . . ?
C8 C7 H7A 108.5 . . ?
N2 C7 H7B 108.5 . . ?
C8 C7 H7B 108.5 . . ?
H7A C7 H7B 107.5 . . ?
C9 C8 C7 115.71(14) . . ?
C9 C8 H8A 108.4 . . ?
C7 C8 H8A 108.4 . . ?
C9 C8 H8B 108.4 . . ?
C7 C8 H8B 108.4 . . ?
H8A C8 H8B 107.4 . . ?
N3 C9 C8 113.71(14) . . ?
N3 C9 H9A 108.8 . . ?
C8 C9 H9A 108.8 . . ?
N3 C9 H9B 108.8 . . ?
C8 C9 H9B 108.8 . . ?
H9A C9 H9B 107.7 . . ?
N4 C11 C12 123.01(16) . . ?
N4 C11 H11 118.5 . . ?
C12 C11 H11 118.5 . . ?
C11 C12 C13 118.77(16) . . ?
C11 C12 H12 120.6 . . ?
C13 C12 H12 120.6 . . ?
C14 C13 C12 118.82(16) . . ?
C14 C13 H13 120.6 . . ?
C12 C13 H13 120.6 . . ?
C13 C14 C15 119.36(16) . . ?
C13 C14 H14 120.3 . . ?
C15 C14 H14 120.3 . . ?
N4 C15 C14 122.08(15) . . ?
N4 C15 C16 116.87(14) . . ?
C14 C15 C16 121.04(15) . . ?
N3 C16 C15 111.00(13) . . ?
N3 C16 H16A 109.4 . . ?
C15 C16 H16A 109.4 . . ?
N3 C16 H16B 109.4 . . ?
C15 C16 H16B 109.4 . . ?
H16A C16 H16B 108.0 . . ?
N3 C17 C18 114.01(13) . . ?
N3 C17 H17A 108.8 . . ?
C18 C17 H17A 108.8 . . ?
N3 C17 H17B 108.8 . . ?
C18 C17 H17B 108.8 . . ?
H17A C17 H17B 107.6 . . ?
C19 C18 C17 118.67(15) . . ?
C19 C18 H18A 107.6 . . ?
C17 C18 H18A 107.6 . . ?
C19 C18 H18B 107.6 . . ?
C17 C18 H18B 107.6 . . ?
H18A C18 H18B 107.1 . . ?
N2 C19 C18 112.68(13) . . ?
N2 C19 H19A 109.1 . . ?
C18 C19 H19A 109.1 . . ?
N2 C19 H19B 109.1 . . ?
C18 C19 H19B 109.1 . . ?
H19A C19 H19B 107.8 . . ?
O13 Cl1 O14 110.89(10) . . ?
O13 Cl1 O12 110.70(9) . . ?
O14 Cl1 O12 110.87(9) . . ?
O13 Cl1 O11 109.05(9) . . ?
O14 Cl1 O11 107.36(8) . . ?
O12 Cl1 O11 107.84(8) . . ?
Cl1 O11 Mn 118.81(7) . . ?
O23 Cl2 O24 110.20(11) . . ?
O23 Cl2 O22 110.47(10) . . ?
O24 Cl2 O22 110.63(10) . . ?
O23 Cl2 O21 108.22(8) . . ?
O24 Cl2 O21 109.16(9) . . ?
O22 Cl2 O21 108.09(8) . . ?
Cl2 O21 Mn 135.29(8) . . ?

loop_
_geom_bond_atom_site_label_1
_geom_bond_atom_site_label_2
_geom_bond_distance
_geom_bond_site_symmetry_2
_geom_bond_publ_flag
Mn O21 2.2436(12) . ?
Mn N4 2.2455(14) . ?
Mn N1 2.2569(13) . ?
Mn O11 2.2659(12) . ?
Mn N3 2.2922(13) . ?
Mn N2 2.3202(14) . ?
N1 C1 1.343(2) . ?
N1 C5 1.344(2) . ?
N2 C6 1.479(2) . ?
N2 C7 1.492(2) . ?
N2 C19 1.496(2) . ?
N3 C16 1.479(2) . ?
N3 C9 1.490(2) . ?
N3 C17 1.505(2) . ?
N4 C11 1.344(2) . ?
N4 C15 1.349(2) . ?
C1 C2 1.381(2) . ?
C1 H1 0.9500 . ?
C2 C3 1.383(3) . ?
C2 H2 0.9500 . ?
C3 C4 1.380(3) . ?
C3 H3 0.9500 . ?
C4 C5 1.387(2) . ?
C4 H4 0.9500 . ?
C5 C6 1.505(2) . ?
C6 H6A 0.9900 . ?
C6 H6B 0.9900 . ?
C7 C8 1.521(2) . ?
C7 H7A 0.9900 . ?
C7 H7B 0.9900 . ?
C8 C9 1.516(2) . ?
C8 H8A 0.9900 . ?
C8 H8B 0.9900 . ?
C9 H9A 0.9900 . ?
C9 H9B 0.9900 . ?
C11 C12 1.379(2) . ?
C11 H11 0.9500 . ?
C12 C13 1.383(3) . ?
C12 H12 0.9500 . ?
C13 C14 1.381(3) . ?
C13 H13 0.9500 . ?
C14 C15 1.384(2) . ?
C14 H14 0.9500 . ?
C15 C16 1.502(2) . ?
C16 H16A 0.9900 . ?
C16 H16B 0.9900 . ?
C17 C18 1.522(2) . ?
C17 H17A 0.9900 . ?
C17 H17B 0.9900 . ?
C18 C19 1.520(3) . ?
C18 H18A 0.9900 . ?
C18 H18B 0.9900 . ?
C19 H19A 0.9900 . ?
C19 H19B 0.9900 . ?
Cl1 O13 1.4252(14) . ?
Cl1 O14 1.4311(15) . ?
Cl1 O12 1.4313(14) . ?
Cl1 O11 1.4700(12) . ?
Cl2 O23 1.4206(15) . ?
Cl2 O24 1.4221(16) . ?
Cl2 O22 1.4289(13) . ?
Cl2 O21 1.4675(12) . ?

loop_
_geom_torsion_atom_site_label_1
_geom_torsion_atom_site_label_2
_geom_torsion_atom_site_label_3
_geom_torsion_atom_site_label_4
_geom_torsion
_geom_torsion_site_symmetry_1
_geom_torsion_site_symmetry_2
_geom_torsion_site_symmetry_3
_geom_torsion_site_symmetry_4
_geom_torsion_publ_flag
O21 Mn N1 C1 32.41(14) . . . . ?
N4 Mn N1 C1 -35.89(19) . . . . ?
O11 Mn N1 C1 -110.50(14) . . . . ?
N3 Mn N1 C1 108.63(14) . . . . ?
N2 Mn N1 C1 163.31(15) . . . . ?
O21 Mn N1 C5 -149.12(12) . . . . ?
N4 Mn N1 C5 142.57(11) . . . . ?
O11 Mn N1 C5 67.96(11) . . . . ?
N3 Mn N1 C5 -72.90(13) . . . . ?
N2 Mn N1 C5 -18.23(11) . . . . ?
O21 Mn N2 C6 99.56(10) . . . . ?
N4 Mn N2 C6 -131.57(10) . . . . ?
N1 Mn N2 C6 34.13(10) . . . . ?
O11 Mn N2 C6 -52.39(10) . . . . ?
N3 Mn N2 C6 176.93(10) . . . . ?
O21 Mn N2 C7 -15.91(12) . . . . ?
N4 Mn N2 C7 112.96(11) . . . . ?
N1 Mn N2 C7 -81.34(10) . . . . ?
O11 Mn N2 C7 -167.87(10) . . . . ?
N3 Mn N2 C7 61.46(10) . . . . ?
O21 Mn N2 C19 -140.70(10) . . . . ?
N4 Mn N2 C19 -11.83(14) . . . . ?
N1 Mn N2 C19 153.87(11) . . . . ?
O11 Mn N2 C19 67.34(11) . . . . ?
N3 Mn N2 C19 -63.34(11) . . . . ?
O21 Mn N3 C16 -52.29(9) . . . . ?
N4 Mn N3 C16 35.60(9) . . . . ?
N1 Mn N3 C16 -125.95(10) . . . . ?
O11 Mn N3 C16 107.14(10) . . . . ?
N2 Mn N3 C16 -179.04(10) . . . . ?
O21 Mn N3 C9 64.15(11) . . . . ?
N4 Mn N3 C9 152.04(11) . . . . ?
N1 Mn N3 C9 -9.51(13) . . . . ?
O11 Mn N3 C9 -136.42(10) . . . . ?
N2 Mn N3 C9 -62.60(11) . . . . ?
O21 Mn N3 C17 -170.49(11) . . . . ?
N4 Mn N3 C17 -82.60(11) . . . . ?
N1 Mn N3 C17 115.85(11) . . . . ?
O11 Mn N3 C17 -11.06(13) . . . . ?
N2 Mn N3 C17 62.76(11) . . . . ?
O21 Mn N4 C11 -110.86(13) . . . . ?
N1 Mn N4 C11 -44.26(18) . . . . ?
O11 Mn N4 C11 30.12(13) . . . . ?
N3 Mn N4 C11 161.71(14) . . . . ?
N2 Mn N4 C11 108.87(13) . . . . ?
O21 Mn N4 C15 65.02(11) . . . . ?
N1 Mn N4 C15 131.62(11) . . . . ?
O11 Mn N4 C15 -154.00(11) . . . . ?
N3 Mn N4 C15 -22.41(10) . . . . ?
N2 Mn N4 C15 -75.25(13) . . . . ?
C5 N1 C1 C2 1.1(2) . . . . ?
Mn N1 C1 C2 179.55(13) . . . . ?
N1 C1 C2 C3 0.3(3) . . . . ?
C1 C2 C3 C4 -0.9(3) . . . . ?
C2 C3 C4 C5 0.1(3) . . . . ?
C1 N1 C5 C4 -1.9(2) . . . . ?
Mn N1 C5 C4 179.48(13) . . . . ?
C1 N1 C5 C6 176.23(15) . . . . ?
Mn N1 C5 C6 -2.37(18) . . . . ?
C3 C4 C5 N1 1.3(3) . . . . ?
C3 C4 C5 C6 -176.72(16) . . . . ?
C7 N2 C6 C5 70.47(16) . . . . ?
C19 N2 C6 C5 -167.74(14) . . . . ?
Mn N2 C6 C5 -46.85(14) . . . . ?
N1 C5 C6 N2 35.0(2) . . . . ?
C4 C5 C6 N2 -146.89(16) . . . . ?
C6 N2 C7 C8 174.62(14) . . . . ?
C19 N2 C7 C8 53.58(19) . . . . ?
Mn N2 C7 C8 -71.51(15) . . . . ?
N2 C7 C8 C9 61.4(2) . . . . ?
C16 N3 C9 C8 -173.51(14) . . . . ?
C17 N3 C9 C8 -53.72(18) . . . . ?
Mn N3 C9 C8 71.48(15) . . . . ?
C7 C8 C9 N3 -59.9(2) . . . . ?
C15 N4 C11 C12 1.2(2) . . . . ?
Mn N4 C11 C12 176.91(12) . . . . ?
N4 C11 C12 C13 -2.2(3) . . . . ?
C11 C12 C13 C14 0.7(3) . . . . ?
C12 C13 C14 C15 1.5(3) . . . . ?
C11 N4 C15 C14 1.2(2) . . . . ?
Mn N4 C15 C14 -175.08(12) . . . . ?
C11 N4 C15 C16 -179.84(14) . . . . ?
Mn N4 C15 C16 3.84(17) . . . . ?
C13 C14 C15 N4 -2.6(2) . . . . ?
C13 C14 C15 C16 178.55(15) . . . . ?
C9 N3 C16 C15 -165.17(13) . . . . ?
C17 N3 C16 C15 73.81(16) . . . . ?
Mn N3 C16 C15 -45.50(14) . . . . ?
N4 C15 C16 N3 29.68(19) . . . . ?
C14 C15 C16 N3 -151.39(14) . . . . ?
C16 N3 C17 C18 -134.16(15) . . . . ?
C9 N3 C17 C18 107.22(16) . . . . ?
Mn N3 C17 C18 -18.62(17) . . . . ?
N3 C17 C18 C19 -58.6(2) . . . . ?
C6 N2 C19 C18 134.30(15) . . . . ?
C7 N2 C19 C18 -106.32(16) . . . . ?
Mn N2 C19 C18 17.74(17) . . . . ?
C17 C18 C19 N2 58.4(2) . . . . ?
O13 Cl1 O11 Mn -100.38(10) . . . . ?
O14 Cl1 O11 Mn 19.83(11) . . . . ?
O12 Cl1 O11 Mn 139.35(9) . . . . ?
O21 Mn O11 Cl1 -13.91(13) . . . . ?
N4 Mn O11 Cl1 -94.51(9) . . . . ?
N1 Mn O11 Cl1 55.06(8) . . . . ?
N3 Mn O11 Cl1 -160.52(7) . . . . ?
N2 Mn O11 Cl1 128.87(9) . . . . ?
O23 Cl2 O21 Mn -104.19(12) . . . . ?
O24 Cl2 O21 Mn 15.76(15) . . . . ?
O22 Cl2 O21 Mn 136.15(11) . . . . ?
N4 Mn O21 Cl2 38.58(11) . . . . ?
N1 Mn O21 Cl2 -112.24(11) . . . . ?
O11 Mn O21 Cl2 -41.68(14) . . . . ?
N3 Mn O21 Cl2 112.62(11) . . . . ?
N2 Mn O21 Cl2 -174.38(9) . . . . ?
